data_4318087
loop_
_publ_author_name
'Hai-Bin Song'
'Zheng-Zhi Zhang'
'Zheng Hui'
'Chi-Ming Che'
'Thomas C. W. Mak'

_publ_section_title
;
 Linear Heterotrinuclear Complexes Derived from an Alkyl Platinum(II)
 Twelve-Membered Macrocycle
;
_journal_name_full 'Inorganic Chemistry'
_journal_page_first 3146
_journal_page_last 3154
_journal_paper_doi 10.1021/ic011293f
_journal_volume 41
_journal_year 2002
_chemical_formula_sum 'C65 H56 Ag2 Cl2 Fe N2 O12 P4'
_chemical_formula_weight 1523.49
_chemical_name_systematic
; 
 ? 
;
_space_group_IT_number 2
_symmetry_cell_setting triclinic
_symmetry_space_group_name_Hall '-P 1'
_symmetry_space_group_name_H-M 'P -1'
_atom_sites_solution_hydrogens geom
_atom_sites_solution_primary direct
_atom_sites_solution_secondary difmap
_audit_creation_method SHELXL-97
_cell_angle_alpha 72.840(2)
_cell_angle_beta 68.326(2)
_cell_angle_gamma 68.607(2)
_cell_formula_units_Z 2
_cell_length_a 14.2348(13)
_cell_length_b 15.9349(15)
_cell_length_c 16.7807(16)
_cell_measurement_temperature 293(2)
_cell_volume 3236.5(5)
_computing_structure_refinement 'SHELXL-97 (Sheldrick, 1997)'
_computing_structure_solution 'SHELXS-97 (Sheldrick, 1990)'
_diffrn_ambient_temperature 293(2)
_diffrn_measured_fraction_theta_full 0.976
_diffrn_measured_fraction_theta_max 0.976
_diffrn_radiation_monochromator graphite
_diffrn_radiation_source 'fine-focus sealed tube'
_diffrn_radiation_type MoK\a
_diffrn_radiation_wavelength 0.71073
_diffrn_reflns_av_R_equivalents 0.0276
_diffrn_reflns_av_sigmaI/netI 0.0749
_diffrn_reflns_limit_h_max 18
_diffrn_reflns_limit_h_min -15
_diffrn_reflns_limit_k_max 19
_diffrn_reflns_limit_k_min -21
_diffrn_reflns_limit_l_max 18
_diffrn_reflns_limit_l_min -22
_diffrn_reflns_number 22716
_diffrn_reflns_theta_full 28.02
_diffrn_reflns_theta_max 28.02
_diffrn_reflns_theta_min 1.40
_exptl_absorpt_coefficient_mu 1.064
_exptl_absorpt_correction_T_max 1.000000
_exptl_absorpt_correction_T_min 0.766333
_exptl_absorpt_correction_type SADABS
_exptl_crystal_colour yellow
_exptl_crystal_density_diffrn 1.563
_exptl_crystal_density_method 'not measured'
_exptl_crystal_description prism
_exptl_crystal_F_000 1540
_exptl_crystal_size_max 0.42
_exptl_crystal_size_mid 0.18
_exptl_crystal_size_min 0.16
_refine_diff_density_max 0.676
_refine_diff_density_min -0.398
_refine_diff_density_rms 0.076
_refine_ls_extinction_method none
_refine_ls_goodness_of_fit_ref 0.899
_refine_ls_hydrogen_treatment mixed
_refine_ls_matrix_type full
_refine_ls_number_parameters 820
_refine_ls_number_reflns 15280
_refine_ls_number_restraints 72
_refine_ls_restrained_S_all 0.924
_refine_ls_R_factor_all 0.0925
_refine_ls_R_factor_gt 0.0454
_refine_ls_shift/su_max 0.004
_refine_ls_shift/su_mean 0.000
_refine_ls_structure_factor_coef Fsqd
_refine_ls_weighting_details 'calc w=1/[\s^2^(Fo^2^)+(0.0438P)^2^+0.0000P] where P=(Fo^2^+2Fc^2^)/3'
_refine_ls_weighting_scheme calc
_refine_ls_wR_factor_gt 0.0916
_refine_ls_wR_factor_ref 0.1079
_reflns_number_gt 8683
_reflns_number_total 15280
_reflns_threshold_expression >2sigma(I)
_cod_data_source_file ic011293f_5.cif
_cod_data_source_block compd6
_cod_depositor_comments
;
The following automatic conversions were performed:

'_symmetry_cell_setting' value 'Triclinic' changed to 'triclinic'
according to the built-in table from CIF Core dictionary named
'cif_core.dic' version 2.4.1 from 2010-06-29.

Automatic conversion script
Id: cif_fix_values 1646 2011-03-28 12:23:43Z adriana 
;
_cod_database_code 4318087

loop_
_symmetry_equiv_pos_as_xyz
'x, y, z'
'-x, -y, -z'

loop_
_atom_site_label
_atom_site_type_symbol
_atom_site_fract_x
_atom_site_fract_y
_atom_site_fract_z
_atom_site_U_iso_or_equiv
_atom_site_adp_type
_atom_site_occupancy
_atom_site_symmetry_multiplicity
_atom_site_calc_flag
_atom_site_refinement_flags
_atom_site_disorder_assembly
_atom_site_disorder_group
Fe1 Fe 0.47814(4) 0.71558(3) 0.31174(3) 0.03478(13) Uani 1 1 d . . .
P1 P 0.40869(7) 0.80582(6) 0.41039(6) 0.0335(2) Uani 1 1 d . . .
P1A P 0.54915(7) 0.62844(7) 0.20992(7) 0.0370(2) Uani 1 1 d . . .
Ag1 Ag 0.66529(2) 0.74829(2) 0.27523(2) 0.05197(10) Uani 1 1 d . . .
N1 N 0.6054(2) 0.79677(18) 0.41275(19) 0.0322(7) Uani 1 1 d . . .
N1A N 0.7425(2) 0.65013(19) 0.16459(19) 0.0369(7) Uani 1 1 d . . .
Ag2 Ag 0.86843(2) 0.78255(2) 0.23267(2) 0.04789(10) Uani 1 1 d . . .
P2 P 0.81221(7) 0.75673(7) 0.39055(6) 0.0352(2) Uani 1 1 d . . .
P2A P 0.88944(8) 0.73630(7) 0.10075(7) 0.0418(3) Uani 1 1 d . . .
Cl1 Cl 0.70586(11) 1.03556(11) 0.23903(10) 0.0781(4) Uani 1 1 d D . .
O5 O 0.7304(5) 1.0738(4) 0.2893(4) 0.196(3) Uani 1 1 d D . .
O6 O 0.8060(5) 0.9734(6) 0.2030(6) 0.081(2) Uani 0.50 1 d PD . .
O6' O 0.7119(13) 0.9476(5) 0.2594(7) 0.157(6) Uani 0.50 1 d PD . .
O7 O 0.6674(12) 1.0966(7) 0.1823(10) 0.187(8) Uani 0.50 1 d PD . .
O7' O 0.7613(9) 1.0591(7) 0.1491(5) 0.122(4) Uani 0.50 1 d PD . .
O8 O 0.6475(8) 0.9814(7) 0.2928(10) 0.280(13) Uani 0.50 1 d PD . .
O8' O 0.5996(7) 1.0860(10) 0.2411(7) 0.164(7) Uani 0.50 1 d PD . .
Cl2 Cl 0.87235(13) 0.61248(10) -0.20439(11) 0.0908(5) Uani 1 1 d D . .
O9 O 0.8389(4) 0.5941(3) -0.1130(3) 0.145(2) Uani 1 1 d D . .
O10 O 0.9279(5) 0.5319(3) -0.2342(3) 0.210(3) Uani 1 1 d D . .
O11 O 0.7886(4) 0.6642(4) -0.2381(4) 0.158(2) Uani 1 1 d D . .
O12 O 0.9364(4) 0.6679(4) -0.2301(5) 0.203(3) Uani 1 1 d D . .
C1 C 0.4923(3) 0.8141(3) 0.2265(3) 0.0460(10) Uani 1 1 d . . .
O1 O 0.4911(3) 0.8785(2) 0.1730(2) 0.0698(9) Uani 1 1 d . . .
C2 C 0.3525(3) 0.7026(3) 0.3328(3) 0.0462(10) Uani 1 1 d . . .
O2 O 0.2699(2) 0.6965(2) 0.3456(2) 0.0738(10) Uani 1 1 d . . .
C3 C 0.5513(3) 0.6298(3) 0.3803(3) 0.0458(10) Uani 1 1 d . . .
O3 O 0.5944(3) 0.5732(2) 0.4262(2) 0.0716(10) Uani 1 1 d . . .
C4 C 0.3400(3) 0.9227(2) 0.3700(3) 0.0407(9) Uani 1 1 d . . .
C5 C 0.2409(3) 0.9416(3) 0.3619(3) 0.0630(13) Uani 1 1 d . . .
H5A H 0.2086 0.8951 0.3800 0.076 Uiso 1 1 calc R . .
C6 C 0.1895(4) 1.0289(4) 0.3273(4) 0.0906(19) Uani 1 1 d . . .
H6A H 0.1232 1.0410 0.3212 0.109 Uiso 1 1 calc R . .
C7 C 0.2363(5) 1.0981(4) 0.3018(4) 0.0880(18) Uani 1 1 d . . .
H7A H 0.2000 1.1577 0.2818 0.106 Uiso 1 1 calc R . .
C8 C 0.3356(5) 1.0791(3) 0.3058(3) 0.0778(16) Uani 1 1 d . . .
H8A H 0.3686 1.1253 0.2853 0.093 Uiso 1 1 calc R . .
C9 C 0.3883(4) 0.9918(3) 0.3400(3) 0.0572(12) Uani 1 1 d . . .
H9A H 0.4561 0.9797 0.3428 0.069 Uiso 1 1 calc R . .
C10 C 0.3108(3) 0.7711(3) 0.5112(3) 0.0387(9) Uani 1 1 d . . .
C11 C 0.2356(3) 0.8336(3) 0.5621(3) 0.0477(10) Uani 1 1 d . . .
H11A H 0.2320 0.8955 0.5438 0.057 Uiso 1 1 calc R . .
C12 C 0.1655(3) 0.8052(4) 0.6399(3) 0.0614(13) Uani 1 1 d . . .
H12A H 0.1166 0.8476 0.6744 0.074 Uiso 1 1 calc R . .
C13 C 0.1686(4) 0.7140(4) 0.6661(3) 0.0645(13) Uani 1 1 d . . .
H13A H 0.1209 0.6948 0.7176 0.077 Uiso 1 1 calc R . .
C14 C 0.2418(4) 0.6521(3) 0.6160(3) 0.0613(12) Uani 1 1 d . . .
H14A H 0.2440 0.5905 0.6338 0.074 Uiso 1 1 calc R . .
C15 C 0.3127(3) 0.6798(3) 0.5392(3) 0.0481(10) Uani 1 1 d . . .
H15A H 0.3624 0.6367 0.5058 0.058 Uiso 1 1 calc R . .
C16 C 0.5016(3) 0.8245(2) 0.4533(2) 0.0345(8) Uani 1 1 d . . .
C17 C 0.4635(3) 0.8664(3) 0.5256(3) 0.0456(10) Uani 1 1 d . . .
H17A H 0.3914 0.8841 0.5537 0.055 Uiso 1 1 calc R . .
C18 C 0.5326(3) 0.8814(3) 0.5552(3) 0.0521(11) Uani 1 1 d . . .
H18A H 0.5079 0.9110 0.6024 0.062 Uiso 1 1 calc R . .
C19 C 0.6394(3) 0.8522(3) 0.5142(3) 0.0446(10) Uani 1 1 d . . .
H19A H 0.6878 0.8615 0.5333 0.054 Uiso 1 1 calc R . .
C20 C 0.6729(3) 0.8090(2) 0.4447(2) 0.0333(8) Uani 1 1 d . . .
C21 C 0.8257(3) 0.6369(3) 0.4399(3) 0.0430(9) Uani 1 1 d . . .
C22 C 0.8867(3) 0.5710(3) 0.3897(3) 0.0521(11) Uani 1 1 d . . .
H22A H 0.9196 0.5883 0.3307 0.063 Uiso 1 1 calc R . .
C23 C 0.8996(4) 0.4797(3) 0.4261(4) 0.0749(15) Uani 1 1 d . . .
H23A H 0.9421 0.4354 0.3919 0.090 Uiso 1 1 calc R . .
C24 C 0.8508(4) 0.4540(3) 0.5112(4) 0.0885(18) Uani 1 1 d . . .
H24A H 0.8590 0.3921 0.5351 0.106 Uiso 1 1 calc R . .
C25 C 0.7893(5) 0.5184(4) 0.5627(4) 0.104(2) Uani 1 1 d . . .
H25A H 0.7563 0.5003 0.6215 0.125 Uiso 1 1 calc R . .
C26 C 0.7767(4) 0.6098(3) 0.5269(3) 0.0759(15) Uani 1 1 d . . .
H26A H 0.7349 0.6537 0.5617 0.091 Uiso 1 1 calc R . .
C27 C 0.8830(3) 0.7979(3) 0.4347(3) 0.0389(9) Uani 1 1 d . . .
C28 C 0.9215(4) 0.7491(3) 0.5043(3) 0.0632(13) Uani 1 1 d . . .
H28A H 0.9106 0.6923 0.5324 0.076 Uiso 1 1 calc R . .
C29 C 0.9769(4) 0.7850(4) 0.5325(4) 0.0828(18) Uani 1 1 d . . .
H29A H 1.0027 0.7518 0.5795 0.099 Uiso 1 1 calc R . .
C30 C 0.9937(4) 0.8669(4) 0.4927(4) 0.0728(15) Uani 1 1 d . . .
H30A H 1.0321 0.8897 0.5113 0.087 Uiso 1 1 calc R . .
C31 C 0.9539(4) 0.9165(4) 0.4249(4) 0.0761(16) Uani 1 1 d . . .
H31A H 0.9634 0.9742 0.3987 0.091 Uiso 1 1 calc R . .
C32 C 0.9000(4) 0.8824(3) 0.3947(3) 0.0633(13) Uani 1 1 d . . .
H32A H 0.8751 0.9163 0.3473 0.076 Uiso 1 1 calc R . .
C4A C 0.5235(3) 0.6840(3) 0.1049(3) 0.0436(10) Uani 1 1 d . . .
C5A C 0.4229(3) 0.7407(3) 0.1035(3) 0.0591(12) Uani 1 1 d . . .
H5AA H 0.3714 0.7530 0.1557 0.071 Uiso 1 1 calc R . .
C6A C 0.3985(4) 0.7789(3) 0.0261(3) 0.0709(14) Uani 1 1 d . . .
H6AA H 0.3303 0.8155 0.0268 0.085 Uiso 1 1 calc R . .
C7A C 0.4732(4) 0.7637(4) -0.0517(3) 0.0704(14) Uani 1 1 d . . .
H7AA H 0.4562 0.7899 -0.1038 0.084 Uiso 1 1 calc R . .
C8A C 0.5726(4) 0.7099(4) -0.0522(3) 0.0759(15) Uani 1 1 d . . .
H8AA H 0.6240 0.7003 -0.1051 0.091 Uiso 1 1 calc R . .
C9A C 0.5982(4) 0.6689(3) 0.0258(3) 0.0639(13) Uani 1 1 d . . .
H9AA H 0.6660 0.6310 0.0245 0.077 Uiso 1 1 calc R . .
C10A C 0.5114(3) 0.5232(3) 0.2360(3) 0.0434(10) Uani 1 1 d . . .
C11A C 0.5254(4) 0.4588(3) 0.3079(4) 0.0792(16) Uani 1 1 d . . .
H11B H 0.5515 0.4700 0.3458 0.095 Uiso 1 1 calc R . .
C12A C 0.5021(5) 0.3778(4) 0.3260(4) 0.0943(19) Uani 1 1 d . . .
H12B H 0.5154 0.3344 0.3746 0.113 Uiso 1 1 calc R . .
C13A C 0.4610(5) 0.3599(4) 0.2757(4) 0.0842(17) Uani 1 1 d . . .
H13B H 0.4455 0.3046 0.2887 0.101 Uiso 1 1 calc R . .
C14A C 0.4426(6) 0.4226(5) 0.2063(5) 0.118(3) Uani 1 1 d . . .
H14B H 0.4124 0.4113 0.1713 0.142 Uiso 1 1 calc R . .
C15A C 0.4676(5) 0.5049(4) 0.1850(4) 0.0925(19) Uani 1 1 d . . .
H15B H 0.4545 0.5477 0.1360 0.111 Uiso 1 1 calc R . .
C16A C 0.6954(3) 0.5867(2) 0.1748(2) 0.0371(9) Uani 1 1 d . . .
C17A C 0.7529(3) 0.5012(3) 0.1541(3) 0.0480(10) Uani 1 1 d . . .
H17B H 0.7192 0.4572 0.1644 0.058 Uiso 1 1 calc R . .
C18A C 0.8607(3) 0.4817(3) 0.1180(3) 0.0558(12) Uani 1 1 d . . .
H18B H 0.9010 0.4236 0.1060 0.067 Uiso 1 1 calc R . .
C19A C 0.9083(3) 0.5499(3) 0.0996(3) 0.0511(11) Uani 1 1 d . . .
H19B H 0.9804 0.5396 0.0720 0.061 Uiso 1 1 calc R . .
C20A C 0.8467(3) 0.6333(3) 0.1231(2) 0.0396(9) Uani 1 1 d . . .
C21A C 1.0240(3) 0.7129(3) 0.0288(3) 0.0546(12) Uani 1 1 d . . .
C22A C 1.1034(4) 0.6432(4) 0.0579(4) 0.0704(14) Uani 1 1 d . . .
H22B H 1.0862 0.6042 0.1111 0.085 Uiso 1 1 calc R . .
C23A C 1.2086(4) 0.6310(4) 0.0081(5) 0.093(2) Uani 1 1 d . . .
H23B H 1.2616 0.5840 0.0277 0.111 Uiso 1 1 calc R . .
C24A C 1.2332(6) 0.6892(6) -0.0701(5) 0.115(3) Uani 1 1 d . . .
H24B H 1.3035 0.6822 -0.1028 0.138 Uiso 1 1 calc R . .
C25A C 1.1569(6) 0.7560(5) -0.0999(5) 0.112(3) Uani 1 1 d . . .
H25B H 1.1744 0.7939 -0.1538 0.135 Uiso 1 1 calc R . .
C26A C 1.0528(5) 0.7683(4) -0.0507(4) 0.0867(18) Uani 1 1 d . . .
H26B H 1.0008 0.8152 -0.0717 0.104 Uiso 1 1 calc R . .
C27A C 0.8057(3) 0.8163(3) 0.0365(3) 0.0520(11) Uani 1 1 d . . .
C28A C 0.7959(5) 0.7936(4) -0.0329(4) 0.098(2) Uani 1 1 d . . .
H28B H 0.8354 0.7372 -0.0496 0.118 Uiso 1 1 calc R . .
C29A C 0.7267(8) 0.8558(7) -0.0770(5) 0.146(4) Uani 1 1 d . . .
H29B H 0.7202 0.8407 -0.1238 0.175 Uiso 1 1 calc R . .
C30A C 0.6678(7) 0.9383(7) -0.0543(7) 0.153(5) Uani 1 1 d . . .
H30B H 0.6215 0.9790 -0.0852 0.183 Uiso 1 1 calc R . .
C31A C 0.6766(6) 0.9610(5) 0.0129(6) 0.119(3) Uani 1 1 d . . .
H31B H 0.6364 1.0175 0.0290 0.143 Uiso 1 1 calc R . .
C32A C 0.7464(4) 0.8993(3) 0.0584(4) 0.0762(15) Uani 1 1 d . . .
H32B H 0.7525 0.9155 0.1048 0.091 Uiso 1 1 calc R . .
C33 C 1.1156(4) 0.6801(4) 0.2550(4) 0.0928(19) Uani 1 1 d . . .
H33A H 1.1826 0.6402 0.2617 0.139 Uiso 1 1 calc R . .
H33B H 1.0869 0.6511 0.2305 0.139 Uiso 1 1 calc R . .
H33C H 1.0680 0.6925 0.3109 0.139 Uiso 1 1 calc R . .
C34 C 1.1296(5) 0.7660(5) 0.1970(5) 0.113(2) Uani 1 1 d . . .
H34A H 1.1592 0.7950 0.2213 0.135 Uiso 1 1 calc R . .
H34B H 1.1786 0.7533 0.1407 0.135 Uiso 1 1 calc R . .
O4 O 1.0323(3) 0.8258(3) 0.1857(3) 0.0913(12) Uani 1 1 d . . .
C35 C 1.0441(7) 0.9049(6) 0.1173(7) 0.171(4) Uani 1 1 d . . .
H35A H 1.0984 0.8843 0.0658 0.205 Uiso 1 1 calc R . .
H35B H 0.9784 0.9345 0.1024 0.205 Uiso 1 1 calc R . .
C36 C 1.0688(8) 0.9648(6) 0.1383(9) 0.245(7) Uani 1 1 d . . .
H36A H 1.0752 1.0153 0.0903 0.368 Uiso 1 1 calc R . .
H36B H 1.1348 0.9366 0.1516 0.368 Uiso 1 1 calc R . .
H36C H 1.0146 0.9867 0.1884 0.368 Uiso 1 1 calc R . .

loop_
_atom_site_aniso_label
_atom_site_aniso_U_11
_atom_site_aniso_U_22
_atom_site_aniso_U_33
_atom_site_aniso_U_23
_atom_site_aniso_U_13
_atom_site_aniso_U_12
Fe1 0.0352(3) 0.0394(3) 0.0340(3) -0.0122(2) -0.0094(2) -0.0122(2)
P1 0.0312(5) 0.0374(5) 0.0343(6) -0.0108(4) -0.0074(4) -0.0115(4)
P1A 0.0360(6) 0.0420(6) 0.0363(6) -0.0131(5) -0.0087(4) -0.0124(5)
Ag1 0.04071(19) 0.0735(2) 0.0520(2) -0.03276(18) -0.00242(15) -0.02257(16)
N1 0.0358(17) 0.0332(16) 0.0309(17) -0.0057(13) -0.0111(14) -0.0123(14)
N1A 0.0375(18) 0.0368(18) 0.0333(18) -0.0098(14) -0.0063(14) -0.0088(14)
Ag2 0.04485(19) 0.0730(2) 0.03227(18) -0.01090(16) -0.00679(14) -0.02786(17)
P2 0.0341(5) 0.0432(6) 0.0311(5) -0.0098(4) -0.0076(4) -0.0141(4)
P2A 0.0481(6) 0.0465(6) 0.0310(6) -0.0103(5) -0.0032(5) -0.0200(5)
Cl1 0.0692(10) 0.0855(11) 0.0745(10) -0.0259(9) -0.0103(8) -0.0188(8)
O5 0.225(7) 0.229(7) 0.182(7) -0.118(6) -0.074(5) -0.041(5)
O6 0.062(5) 0.077(6) 0.077(6) -0.025(5) 0.002(4) -0.003(4)
O6' 0.298(19) 0.032(5) 0.117(9) 0.001(5) -0.071(11) -0.022(8)
O7 0.201(16) 0.105(9) 0.25(2) 0.079(12) -0.162(16) -0.026(11)
O7' 0.130(9) 0.118(9) 0.100(8) -0.043(7) 0.030(7) -0.066(8)
O8 0.096(8) 0.057(7) 0.44(3) 0.025(10) 0.126(11) -0.004(6)
O8' 0.115(10) 0.231(17) 0.071(8) -0.002(8) -0.020(6) 0.007(9)
Cl2 0.0778(10) 0.0753(10) 0.0877(12) -0.0186(9) 0.0054(9) -0.0141(8)
O9 0.158(4) 0.113(4) 0.079(3) -0.026(3) 0.020(3) 0.008(3)
O10 0.325(9) 0.090(3) 0.094(4) -0.040(3) 0.022(4) 0.007(4)
O11 0.136(5) 0.168(5) 0.162(6) -0.015(4) -0.052(4) -0.037(4)
O12 0.149(5) 0.203(6) 0.261(8) 0.016(6) -0.058(5) -0.102(5)
C1 0.051(3) 0.048(3) 0.039(3) -0.016(2) -0.007(2) -0.013(2)
O1 0.093(3) 0.057(2) 0.053(2) -0.0011(17) -0.0163(18) -0.0263(18)
C2 0.049(3) 0.059(3) 0.038(2) -0.014(2) -0.0098(19) -0.022(2)
O2 0.054(2) 0.115(3) 0.068(2) -0.022(2) -0.0101(17) -0.046(2)
C3 0.050(3) 0.045(2) 0.046(3) -0.020(2) -0.013(2) -0.010(2)
O3 0.083(2) 0.058(2) 0.075(3) -0.0066(18) -0.046(2) -0.0034(18)
C4 0.044(2) 0.037(2) 0.037(2) -0.0115(18) -0.0100(18) -0.0058(18)
C5 0.049(3) 0.063(3) 0.063(3) 0.003(2) -0.017(2) -0.010(2)
C6 0.056(3) 0.090(4) 0.088(5) 0.009(4) -0.021(3) 0.003(3)
C7 0.106(5) 0.052(3) 0.067(4) -0.003(3) -0.024(4) 0.013(3)
C8 0.131(5) 0.043(3) 0.061(4) -0.007(3) -0.033(4) -0.024(3)
C9 0.081(3) 0.047(3) 0.053(3) -0.011(2) -0.031(3) -0.017(2)
C10 0.032(2) 0.050(2) 0.039(2) -0.0093(19) -0.0125(17) -0.0140(18)
C11 0.036(2) 0.064(3) 0.042(3) -0.013(2) -0.0050(19) -0.016(2)
C12 0.043(3) 0.094(4) 0.042(3) -0.018(3) -0.005(2) -0.018(3)
C13 0.053(3) 0.096(4) 0.042(3) 0.007(3) -0.009(2) -0.038(3)
C14 0.060(3) 0.069(3) 0.054(3) 0.001(3) -0.012(2) -0.032(3)
C15 0.050(3) 0.054(3) 0.043(3) -0.007(2) -0.012(2) -0.022(2)
C16 0.034(2) 0.035(2) 0.037(2) -0.0115(17) -0.0086(17) -0.0120(17)
C17 0.035(2) 0.059(3) 0.050(3) -0.025(2) -0.0056(19) -0.0154(19)
C18 0.048(3) 0.064(3) 0.055(3) -0.034(2) -0.010(2) -0.015(2)
C19 0.043(2) 0.056(3) 0.047(3) -0.022(2) -0.0134(19) -0.018(2)
C20 0.033(2) 0.035(2) 0.035(2) -0.0071(17) -0.0106(16) -0.0128(16)
C21 0.042(2) 0.041(2) 0.044(3) -0.0084(19) -0.0073(19) -0.0141(19)
C22 0.051(3) 0.051(3) 0.049(3) -0.013(2) 0.000(2) -0.020(2)
C23 0.071(3) 0.050(3) 0.082(4) -0.020(3) 0.006(3) -0.015(3)
C24 0.088(4) 0.045(3) 0.094(5) 0.002(3) 0.004(3) -0.018(3)
C25 0.114(5) 0.062(4) 0.065(4) 0.004(3) 0.027(3) -0.013(3)
C26 0.091(4) 0.048(3) 0.051(3) -0.010(2) 0.008(3) -0.007(3)
C27 0.029(2) 0.049(2) 0.042(2) -0.0161(19) -0.0077(17) -0.0115(18)
C28 0.077(3) 0.057(3) 0.068(3) -0.011(3) -0.046(3) -0.010(2)
C29 0.088(4) 0.088(4) 0.099(5) -0.035(4) -0.071(4) 0.004(3)
C30 0.055(3) 0.096(4) 0.095(4) -0.047(4) -0.029(3) -0.023(3)
C31 0.080(4) 0.080(4) 0.092(4) -0.017(3) -0.030(3) -0.045(3)
C32 0.073(3) 0.071(3) 0.066(3) -0.004(3) -0.032(3) -0.039(3)
C4A 0.045(2) 0.051(2) 0.040(2) -0.015(2) -0.0109(19) -0.016(2)
C5A 0.046(3) 0.081(3) 0.045(3) -0.016(2) -0.012(2) -0.011(2)
C6A 0.058(3) 0.095(4) 0.056(3) -0.011(3) -0.032(3) -0.006(3)
C7A 0.075(4) 0.097(4) 0.045(3) -0.011(3) -0.028(3) -0.022(3)
C8A 0.069(4) 0.111(4) 0.041(3) -0.023(3) -0.009(3) -0.019(3)
C9A 0.054(3) 0.082(3) 0.046(3) -0.023(3) -0.012(2) -0.003(2)
C10A 0.043(2) 0.047(2) 0.045(3) -0.018(2) -0.0058(19) -0.0166(19)
C11A 0.122(5) 0.067(3) 0.084(4) 0.008(3) -0.058(4) -0.055(3)
C12A 0.138(5) 0.073(4) 0.098(5) 0.013(3) -0.052(4) -0.064(4)
C13A 0.112(5) 0.075(4) 0.082(5) -0.017(3) -0.010(4) -0.062(4)
C14A 0.204(8) 0.119(5) 0.099(5) -0.009(4) -0.064(5) -0.110(5)
C15A 0.167(6) 0.085(4) 0.071(4) 0.001(3) -0.059(4) -0.074(4)
C16A 0.035(2) 0.040(2) 0.034(2) -0.0112(18) -0.0074(17) -0.0085(17)
C17A 0.042(2) 0.043(2) 0.054(3) -0.017(2) -0.001(2) -0.0134(19)
C18A 0.048(3) 0.045(3) 0.063(3) -0.021(2) 0.000(2) -0.009(2)
C19A 0.039(2) 0.051(3) 0.053(3) -0.015(2) -0.001(2) -0.008(2)
C20A 0.039(2) 0.046(2) 0.031(2) -0.0066(18) -0.0072(17) -0.0138(19)
C21A 0.054(3) 0.058(3) 0.052(3) -0.021(2) 0.008(2) -0.031(2)
C22A 0.057(3) 0.088(4) 0.076(4) -0.037(3) -0.005(3) -0.029(3)
C23A 0.047(3) 0.114(5) 0.127(6) -0.074(5) 0.001(3) -0.021(3)
C24A 0.083(5) 0.146(7) 0.121(7) -0.085(6) 0.051(5) -0.075(5)
C25A 0.124(6) 0.107(6) 0.091(5) -0.034(4) 0.042(5) -0.079(5)
C26A 0.093(4) 0.076(4) 0.069(4) -0.019(3) 0.026(3) -0.045(3)
C27A 0.071(3) 0.047(3) 0.041(3) 0.001(2) -0.017(2) -0.026(2)
C28A 0.177(6) 0.086(4) 0.064(4) 0.008(3) -0.069(4) -0.056(4)
C29A 0.236(10) 0.162(8) 0.094(6) 0.051(6) -0.120(7) -0.105(8)
C30A 0.158(8) 0.138(8) 0.163(10) 0.089(8) -0.108(8) -0.074(7)
C31A 0.102(5) 0.072(4) 0.149(8) 0.025(5) -0.048(5) -0.011(4)
C32A 0.083(4) 0.059(3) 0.080(4) -0.003(3) -0.027(3) -0.018(3)
C33 0.083(4) 0.110(5) 0.097(5) -0.001(4) -0.045(4) -0.036(4)
C34 0.062(4) 0.141(6) 0.149(7) -0.028(5) -0.034(4) -0.040(4)
O4 0.062(2) 0.104(3) 0.108(3) 0.001(2) -0.023(2) -0.041(2)
C35 0.120(7) 0.136(8) 0.231(12) 0.021(8) -0.023(6) -0.081(6)
C36 0.182(11) 0.121(8) 0.357(19) 0.004(10) -0.011(10) -0.066(8)

loop_
_atom_type_symbol
_atom_type_description
_atom_type_scat_dispersion_real
_atom_type_scat_dispersion_imag
_atom_type_scat_source
C C 0.0033 0.0016 'International Tables Vol C Tables 4.2.6.8 and 6.1.1.4'
H H 0.0000 0.0000 'International Tables Vol C Tables 4.2.6.8 and 6.1.1.4'
N N 0.0061 0.0033 'International Tables Vol C Tables 4.2.6.8 and 6.1.1.4'
O O 0.0106 0.0060 'International Tables Vol C Tables 4.2.6.8 and 6.1.1.4'
P P 0.1023 0.0942 'International Tables Vol C Tables 4.2.6.8 and 6.1.1.4'
Cl Cl 0.1484 0.1585 'International Tables Vol C Tables 4.2.6.8 and 6.1.1.4'
Fe Fe 0.3463 0.8444 'International Tables Vol C Tables 4.2.6.8 and 6.1.1.4'
Ag Ag -0.8971 1.1015 'International Tables Vol C Tables 4.2.6.8 and 6.1.1.4'

loop_
_geom_angle_atom_site_label_1
_geom_angle_atom_site_label_2
_geom_angle_atom_site_label_3
_geom_angle
_geom_angle_site_symmetry_1
_geom_angle_site_symmetry_3
_geom_angle_publ_flag
C2 Fe1 C3 112.26(19) . . ?
C2 Fe1 C1 108.44(18) . . ?
C3 Fe1 C1 139.29(18) . . ?
C2 Fe1 P1 89.72(13) . . ?
C3 Fe1 P1 90.22(13) . . ?
C1 Fe1 P1 89.49(13) . . ?
C2 Fe1 P1A 91.10(13) . . ?
C3 Fe1 P1A 90.80(13) . . ?
C1 Fe1 P1A 88.89(13) . . ?
P1 Fe1 P1A 178.35(4) . . ?
C2 Fe1 Ag1 175.94(14) . . ?
C3 Fe1 Ag1 71.40(13) . . ?
C1 Fe1 Ag1 67.90(13) . . ?
P1 Fe1 Ag1 88.50(3) . . ?
P1A Fe1 Ag1 90.60(3) . . ?
C4 P1 C10 103.62(18) . . ?
C4 P1 C16 101.74(17) . . ?
C10 P1 C16 102.15(17) . . ?
C4 P1 Fe1 113.47(13) . . ?
C10 P1 Fe1 116.60(13) . . ?
C16 P1 Fe1 117.22(12) . . ?
C4A P1A C10A 102.72(18) . . ?
C4A P1A C16A 100.80(18) . . ?
C10A P1A C16A 102.69(17) . . ?
C4A P1A Fe1 115.75(13) . . ?
C10A P1A Fe1 117.14(13) . . ?
C16A P1A Fe1 115.45(12) . . ?
N1 Ag1 N1A 161.41(10) . . ?
N1 Ag1 C1 101.97(11) . . ?
N1A Ag1 C1 88.62(11) . . ?
N1 Ag1 Fe1 89.87(7) . . ?
N1A Ag1 Fe1 88.81(7) . . ?
C1 Ag1 Fe1 39.32(10) . . ?
N1 Ag1 Ag2 91.21(7) . . ?
N1A Ag1 Ag2 90.18(7) . . ?
C1 Ag1 Ag2 140.28(10) . . ?
Fe1 Ag1 Ag2 178.923(18) . . ?
C16 N1 C20 118.4(3) . . ?
C16 N1 Ag1 119.8(2) . . ?
C20 N1 Ag1 121.2(2) . . ?
C16A N1A C20A 118.5(3) . . ?
C16A N1A Ag1 117.1(2) . . ?
C20A N1A Ag1 118.0(2) . . ?
P2A Ag2 P2 148.52(4) . . ?
P2A Ag2 O4 98.63(10) . . ?
P2 Ag2 O4 106.00(10) . . ?
P2A Ag2 Ag1 79.26(3) . . ?
P2 Ag2 Ag1 78.02(2) . . ?
O4 Ag2 Ag1 173.86(10) . . ?
C21 P2 C27 107.59(18) . . ?
C21 P2 C20 100.92(17) . . ?
C27 P2 C20 103.77(16) . . ?
C21 P2 Ag2 112.87(14) . . ?
C27 P2 Ag2 113.15(13) . . ?
C20 P2 Ag2 117.32(12) . . ?
C27A P2A C21A 107.3(2) . . ?
C27A P2A C20A 100.43(18) . . ?
C21A P2A C20A 107.18(19) . . ?
C27A P2A Ag2 114.54(15) . . ?
C21A P2A Ag2 113.81(15) . . ?
C20A P2A Ag2 112.55(13) . . ?
O7 Cl1 O6' 128.3(8) . . ?
O7 Cl1 O8 116.7(8) . . ?
O6' Cl1 O8 41.6(6) . . ?
O7 Cl1 O5 111.0(6) . . ?
O6' Cl1 O5 120.2(5) . . ?
O8 Cl1 O5 107.4(7) . . ?
O7 Cl1 O8' 48.7(7) . . ?
O6' Cl1 O8' 107.7(7) . . ?
O8 Cl1 O8' 74.1(7) . . ?
O5 Cl1 O8' 105.0(6) . . ?
O7 Cl1 O7' 54.0(7) . . ?
O6' Cl1 O7' 110.2(6) . . ?
O8 Cl1 O7' 141.9(8) . . ?
O5 Cl1 O7' 110.1(5) . . ?
O8' Cl1 O7' 101.9(6) . . ?
O7 Cl1 O6 114.0(8) . . ?
O6' Cl1 O6 63.2(6) . . ?
O8 Cl1 O6 104.4(5) . . ?
O5 Cl1 O6 102.1(4) . . ?
O8' Cl1 O6 152.0(6) . . ?
O7' Cl1 O6 61.5(5) . . ?
Cl1 O6 O6' 54.4(4) . . ?
Cl1 O6 O7' 59.0(4) . . ?
O6' O6 O7' 101.4(6) . . ?
O8 O6' Cl1 69.6(7) . . ?
O8 O6' O6 131.2(10) . . ?
Cl1 O6' O6 62.4(5) . . ?
O8' O7 O7' 141.1(12) . . ?
O8' O7 Cl1 73.0(9) . . ?
O7' O7 Cl1 69.8(6) . . ?
O7 O7' Cl1 56.2(5) . . ?
O7 O7' O6 114.1(8) . . ?
Cl1 O7' O6 59.5(5) . . ?
O6' O8 Cl1 68.8(8) . . ?
O6' O8 O8' 114.1(12) . . ?
Cl1 O8 O8' 55.6(5) . . ?
O7 O8' Cl1 58.2(6) . . ?
O7 O8' O8 103.5(9) . . ?
Cl1 O8' O8 50.3(5) . . ?
O10 Cl2 O12 109.7(4) . . ?
O10 Cl2 O11 114.1(4) . . ?
O12 Cl2 O11 104.6(4) . . ?
O10 Cl2 O9 109.2(3) . . ?
O12 Cl2 O9 107.5(4) . . ?
O11 Cl2 O9 111.5(3) . . ?
O1 C1 Fe1 173.3(4) . . ?
O1 C1 Ag1 113.8(3) . . ?
Fe1 C1 Ag1 72.78(14) . . ?
O2 C2 Fe1 178.3(4) . . ?
O3 C3 Fe1 176.9(4) . . ?
C5 C4 C9 118.9(4) . . ?
C5 C4 P1 119.5(3) . . ?
C9 C4 P1 121.4(3) . . ?
C6 C5 C4 120.5(5) . . ?
C7 C6 C5 120.0(5) . . ?
C8 C7 C6 119.9(5) . . ?
C7 C8 C9 120.7(5) . . ?
C4 C9 C8 120.0(5) . . ?
C11 C10 C15 118.2(4) . . ?
C11 C10 P1 121.9(3) . . ?
C15 C10 P1 119.8(3) . . ?
C10 C11 C12 120.9(4) . . ?
C13 C12 C11 119.8(4) . . ?
C14 C13 C12 119.7(4) . . ?
C13 C14 C15 120.7(4) . . ?
C14 C15 C10 120.7(4) . . ?
N1 C16 C17 121.2(3) . . ?
N1 C16 P1 118.4(3) . . ?
C17 C16 P1 120.4(3) . . ?
C18 C17 C16 119.7(4) . . ?
C17 C18 C19 119.1(4) . . ?
C20 C19 C18 118.7(3) . . ?
N1 C20 C19 122.7(3) . . ?
N1 C20 P2 113.6(3) . . ?
C19 C20 P2 123.6(3) . . ?
C22 C21 C26 118.8(4) . . ?
C22 C21 P2 119.3(3) . . ?
C26 C21 P2 121.8(3) . . ?
C21 C22 C23 120.3(4) . . ?
C24 C23 C22 120.3(5) . . ?
C23 C24 C25 120.6(5) . . ?
C24 C25 C26 119.5(5) . . ?
C25 C26 C21 120.5(5) . . ?
C28 C27 C32 118.6(4) . . ?
C28 C27 P2 123.8(3) . . ?
C32 C27 P2 117.6(3) . . ?
C27 C28 C29 119.9(5) . . ?
C30 C29 C28 121.0(5) . . ?
C29 C30 C31 119.5(4) . . ?
C30 C31 C32 121.0(5) . . ?
C31 C32 C27 120.0(4) . . ?
C9A C4A C5A 117.6(4) . . ?
C9A C4A P1A 123.1(3) . . ?
C5A C4A P1A 119.3(3) . . ?
C6A C5A C4A 121.1(4) . . ?
C7A C6A C5A 120.7(5) . . ?
C8A C7A C6A 119.4(5) . . ?
C7A C8A C9A 120.6(5) . . ?
C4A C9A C8A 120.6(4) . . ?
C11A C10A C15A 116.5(4) . . ?
C11A C10A P1A 121.2(3) . . ?
C15A C10A P1A 122.4(4) . . ?
C10A C11A C12A 121.8(5) . . ?
C13A C12A C11A 121.5(5) . . ?
C12A C13A C14A 118.6(5) . . ?
C13A C14A C15A 121.2(5) . . ?
C10A C15A C14A 120.4(5) . . ?
N1A C16A C17A 121.6(3) . . ?
N1A C16A P1A 113.9(3) . . ?
C17A C16A P1A 124.3(3) . . ?
C18A C17A C16A 119.4(4) . . ?
C17A C18A C19A 119.1(4) . . ?
C20A C19A C18A 118.6(4) . . ?
N1A C20A C19A 122.3(3) . . ?
N1A C20A P2A 110.8(3) . . ?
C19A C20A P2A 126.8(3) . . ?
C26A C21A C22A 117.8(5) . . ?
C26A C21A P2A 122.3(4) . . ?
C22A C21A P2A 119.6(4) . . ?
C21A C22A C23A 120.5(6) . . ?
C24A C23A C22A 119.3(6) . . ?
C25A C24A C23A 120.8(6) . . ?
C24A C25A C26A 119.9(7) . . ?
C21A C26A C25A 121.6(6) . . ?
C32A C27A C28A 118.4(5) . . ?
C32A C27A P2A 120.1(4) . . ?
C28A C27A P2A 121.5(4) . . ?
C29A C28A C27A 118.9(7) . . ?
C30A C29A C28A 122.1(8) . . ?
C31A C30A C29A 119.5(8) . . ?
C30A C31A C32A 119.5(8) . . ?
C27A C32A C31A 121.6(6) . . ?
O4 C34 C33 110.6(5) . . ?
C34 O4 C35 112.8(5) . . ?
C34 O4 Ag2 124.9(3) . . ?
C35 O4 Ag2 118.9(4) . . ?
C36 C35 O4 113.8(11) . . ?

loop_
_geom_bond_atom_site_label_1
_geom_bond_atom_site_label_2
_geom_bond_distance
_geom_bond_site_symmetry_2
_geom_bond_publ_flag
Fe1 C2 1.769(4) . ?
Fe1 C3 1.787(4) . ?
Fe1 C1 1.800(5) . ?
Fe1 P1 2.2236(11) . ?
Fe1 P1A 2.2292(11) . ?
Fe1 Ag1 2.7135(6) . ?
P1 C4 1.816(4) . ?
P1 C10 1.838(4) . ?
P1 C16 1.864(3) . ?
P1A C4A 1.828(4) . ?
P1A C10A 1.827(4) . ?
P1A C16A 1.854(4) . ?
Ag1 N1 2.402(3) . ?
Ag1 N1A 2.460(3) . ?
Ag1 C1 2.632(4) . ?
Ag1 Ag2 2.9267(5) . ?
N1 C16 1.342(4) . ?
N1 C20 1.352(4) . ?
N1A C16A 1.345(4) . ?
N1A C20A 1.346(4) . ?
Ag2 P2A 2.4178(11) . ?
Ag2 P2 2.4208(10) . ?
Ag2 O4 2.456(3) . ?
P2 C21 1.813(4) . ?
P2 C27 1.820(4) . ?
P2 C20 1.833(4) . ?
P2A C27A 1.799(4) . ?
P2A C21A 1.817(4) . ?
P2A C20A 1.844(4) . ?
Cl1 O7 1.265(8) . ?
Cl1 O6' 1.319(7) . ?
Cl1 O8 1.326(8) . ?
Cl1 O5 1.371(5) . ?
Cl1 O8' 1.424(9) . ?
Cl1 O7' 1.429(8) . ?
Cl1 O6 1.437(6) . ?
O6 O6' 1.448(14) . ?
O6 O7' 1.466(12) . ?
O6' O8 0.939(13) . ?
O7 O8' 1.118(16) . ?
O7 O7' 1.232(14) . ?
O8 O8' 1.658(15) . ?
Cl2 O10 1.367(4) . ?
Cl2 O12 1.368(5) . ?
Cl2 O11 1.387(5) . ?
Cl2 O9 1.401(4) . ?
C1 O1 1.147(5) . ?
C2 O2 1.150(4) . ?
C3 O3 1.149(5) . ?
C4 C5 1.381(5) . ?
C4 C9 1.382(5) . ?
C5 C6 1.380(6) . ?
C6 C7 1.374(8) . ?
C7 C8 1.357(7) . ?
C8 C9 1.382(6) . ?
C10 C11 1.383(5) . ?
C10 C15 1.384(5) . ?
C11 C12 1.388(6) . ?
C12 C13 1.377(6) . ?
C13 C14 1.363(6) . ?
C14 C15 1.380(6) . ?
C16 C17 1.393(5) . ?
C17 C18 1.370(5) . ?
C18 C19 1.379(5) . ?
C19 C20 1.373(5) . ?
C21 C22 1.372(5) . ?
C21 C26 1.378(6) . ?
C22 C23 1.374(6) . ?
C23 C24 1.349(7) . ?
C24 C25 1.369(7) . ?
C25 C26 1.374(6) . ?
C27 C28 1.377(5) . ?
C27 C32 1.381(5) . ?
C28 C29 1.392(6) . ?
C29 C30 1.342(7) . ?
C30 C31 1.363(7) . ?
C31 C32 1.377(6) . ?
C4A C9A 1.383(6) . ?
C4A C5A 1.391(5) . ?
C5A C6A 1.374(6) . ?
C6A C7A 1.367(6) . ?
C7A C8A 1.358(6) . ?
C8A C9A 1.396(6) . ?
C10A C11A 1.359(6) . ?
C10A C15A 1.371(6) . ?
C11A C12A 1.369(6) . ?
C12A C13A 1.329(7) . ?
C13A C14A 1.331(8) . ?
C14A C15A 1.396(7) . ?
C16A C17A 1.379(5) . ?
C17A C18A 1.376(5) . ?
C18A C19A 1.386(5) . ?
C19A C20A 1.376(5) . ?
C21A C26A 1.375(6) . ?
C21A C22A 1.386(6) . ?
C22A C23A 1.392(7) . ?
C23A C24A 1.372(9) . ?
C24A C25A 1.345(9) . ?
C25A C26A 1.377(8) . ?
C27A C32A 1.357(6) . ?
C27A C28A 1.384(6) . ?
C28A C29A 1.375(9) . ?
C29A C30A 1.353(11) . ?
C30A C31A 1.340(11) . ?
C31A C32A 1.394(8) . ?
C33 C34 1.459(7) . ?
C34 O4 1.409(6) . ?
O4 C35 1.447(8) . ?
C35 C36 1.302(12) . ?
